data_7211331
loop_
_publ_author_name
'Tong, Yu-Zhang'
'Wang, Qing-Lun'
'Su, Cheng-Yun'
'Ma, Yue'
'Ren, Shi'
'Xu, Gong-Feng'
'Yang, Guang-Ming'
'Cheng, Peng'
'Liao, Dai-Zheng'

_publ_section_title
;
 Nine cyanide-bridged bimetallic magnetic chains derived from
 octacyanomolybdate(v) and lanthanide(iii) building blocks
;
_journal_issue 46
_journal_name_full CrystEngComm
_journal_page_first 9906
_journal_paper_doi 10.1039/c3ce41048j
_journal_volume 15
_journal_year 2013
_chemical_formula_sum 'C26 H42 Mo N14 O6 Yb'
_chemical_formula_weight 915.72
_chemical_name_systematic
;
?
;
_space_group_IT_number 14
_symmetry_cell_setting monoclinic
_symmetry_space_group_name_Hall '-P 2ybc'
_symmetry_space_group_name_H-M 'P 1 21/c 1'
_atom_sites_solution_hydrogens geom
_atom_sites_solution_primary direct
_atom_sites_solution_secondary difmap
_audit_creation_method SHELXL-97
_cell_angle_alpha 90.00
_cell_angle_beta 91.00(3)
_cell_angle_gamma 90.00
_cell_formula_units_Z 4
_cell_length_a 16.344(3)
_cell_length_b 10.960(2)
_cell_length_c 21.261(4)
_cell_measurement_temperature 293(2)
_cell_measurement_theta_max 25.01
_cell_measurement_theta_min 2.30
_cell_volume 3807.9(12)
_computing_cell_refinement 'Bruker XSCANS'
_computing_data_collection 'Bruker XSCANS'
_computing_data_reduction 'Bruker SHELXTL'
_computing_molecular_graphics 'Bruker SHELXTL'
_computing_publication_material 'Bruker SHELXTL'
_computing_structure_refinement 'SHELXL-97 (Sheldrick, 1997)'
_computing_structure_solution 'SHELXS-97 (Sheldrick, 1990)'
_diffrn_ambient_temperature 293(2)
_diffrn_measured_fraction_theta_full 0.983
_diffrn_measured_fraction_theta_max 0.983
_diffrn_measurement_device_type 'Bruker P4'
_diffrn_measurement_method '\w scans'
_diffrn_radiation_monochromator graphite
_diffrn_radiation_source 'fine-focus sealed tube'
_diffrn_radiation_type MoK\a
_diffrn_radiation_wavelength 0.71073
_diffrn_reflns_av_R_equivalents 0.1265
_diffrn_reflns_av_sigmaI/netI 0.1145
_diffrn_reflns_limit_h_max 17
_diffrn_reflns_limit_h_min -19
_diffrn_reflns_limit_k_max 11
_diffrn_reflns_limit_k_min -13
_diffrn_reflns_limit_l_max 25
_diffrn_reflns_limit_l_min -25
_diffrn_reflns_number 24836
_diffrn_reflns_theta_full 25.01
_diffrn_reflns_theta_max 25.01
_diffrn_reflns_theta_min 2.30
_exptl_absorpt_coefficient_mu 2.825
_exptl_absorpt_correction_T_max 0.7280
_exptl_absorpt_correction_T_min 0.6303
_exptl_absorpt_correction_type multi-scan
_exptl_absorpt_process_details SADABS
_exptl_crystal_colour yellow
_exptl_crystal_density_diffrn 1.597
_exptl_crystal_density_meas ?
_exptl_crystal_density_method 'not measured'
_exptl_crystal_description block
_exptl_crystal_F_000 1823
_exptl_crystal_size_max 0.18
_exptl_crystal_size_mid 0.14
_exptl_crystal_size_min 0.12
_refine_diff_density_max 1.425
_refine_diff_density_min -1.243
_refine_diff_density_rms 0.160
_refine_ls_extinction_method none
_refine_ls_goodness_of_fit_ref 1.086
_refine_ls_hydrogen_treatment constr
_refine_ls_matrix_type full
_refine_ls_number_parameters 445
_refine_ls_number_reflns 6598
_refine_ls_number_restraints 109
_refine_ls_restrained_S_all 1.101
_refine_ls_R_factor_all 0.1171
_refine_ls_R_factor_gt 0.0752
_refine_ls_shift/su_max 0.008
_refine_ls_shift/su_mean 0.000
_refine_ls_structure_factor_coef Fsqd
_refine_ls_weighting_details 'calc w=1/[\s^2^(Fo^2^)+(0.0565P)^2^+0.0000P] where P=(Fo^2^+2Fc^2^)/3'
_refine_ls_weighting_scheme calc
_refine_ls_wR_factor_gt 0.1434
_refine_ls_wR_factor_ref 0.1627
_reflns_number_gt 4653
_reflns_number_total 6598
_reflns_threshold_expression >2sigma(I)
_cod_data_source_file c3ce41048j.txt
_cod_data_source_block shelxl4
_cod_depositor_comments
;
The following automatic conversions were performed:

'_symmetry_cell_setting' value 'Monoclinic' changed to 'monoclinic'
according to /home/saulius/struct/CIF-dictionaries/cif_core.dic
dictionary named 'cif_core.dic' version 2.4.2 from 2011-04-26.

Automatic conversion script
Id: cif_fix_values 1891 2012-01-12 08:04:46Z andrius 

The following automatic conversions were performed:

'_exptl_crystal_density_meas' value 'none' was changed to '?' - the
value is perceived as not measured.

Automatic conversion script
Id: cif_fix_values 3008 2015-01-20 13:52:24Z robertas 
;
_cod_original_sg_symbol_H-M P21/c
_cod_database_code 7211331

loop_
_symmetry_equiv_pos_as_xyz
'x, y, z'
'-x, y+1/2, -z+1/2'
'-x, -y, -z'
'x, -y-1/2, z-1/2'

loop_
_atom_site_label
_atom_site_type_symbol
_atom_site_fract_x
_atom_site_fract_y
_atom_site_fract_z
_atom_site_U_iso_or_equiv
_atom_site_adp_type
_atom_site_occupancy
_atom_site_symmetry_multiplicity
_atom_site_calc_flag
_atom_site_refinement_flags
C1 C 0.2084(10) -0.3283(12) 0.4408(7) 0.066(4) Uani 1 1 d .
C2 C 0.3630(10) -0.3080(11) 0.3968(7) 0.061(4) Uani 1 1 d .
C3 C 0.2422(7) -0.4148(10) 0.3326(5) 0.035(3) Uani 1 1 d .
C4 C 0.3317(8) -0.2321(10) 0.2823(6) 0.046(3) Uani 1 1 d .
C5 C 0.1681(9) -0.2284(11) 0.2816(7) 0.060(4) Uani 1 1 d .
C6 C 0.2593(7) -0.0408(11) 0.3278(6) 0.044(3) Uani 1 1 d .
C7 C 0.1396(9) -0.1457(13) 0.3922(7) 0.062(4) Uani 1 1 d .
C8 C 0.2956(9) -0.1146(12) 0.4386(6) 0.060(4) Uani 1 1 d .
C9 C 0.4707(12) 0.1565(15) 0.4825(8) 0.108(7) Uani 1 1 d .
H9A H 0.4292 0.0963 0.4896 0.162 Uiso 1 1 calc R
H9B H 0.4786 0.2048 0.5197 0.162 Uiso 1 1 calc R
H9C H 0.5210 0.1166 0.4723 0.162 Uiso 1 1 calc R
C10 C 0.5004(11) 0.3305(19) 0.4108(9) 0.121(8) Uani 1 1 d .
H10A H 0.5252 0.3079 0.3718 0.182 Uiso 1 1 calc R
H10B H 0.5422 0.3408 0.4426 0.182 Uiso 1 1 calc R
H10C H 0.4711 0.4057 0.4053 0.182 Uiso 1 1 calc R
C11 C 0.3769(7) 0.2152(10) 0.3991(6) 0.046(3) Uani 1 1 d .
H11 H 0.3444 0.1509 0.4125 0.055 Uiso 1 1 calc R
C12 C 0.5331(9) 0.5698(14) 0.2553(8) 0.084(5) Uani 1 1 d .
H12A H 0.5174 0.5870 0.2976 0.126 Uiso 1 1 calc R
H12B H 0.5342 0.6443 0.2316 0.126 Uiso 1 1 calc R
H12C H 0.5864 0.5332 0.2556 0.126 Uiso 1 1 calc R
C13 C 0.4873(11) 0.4503(15) 0.1621(8) 0.092(5) Uani 1 1 d .
H13A H 0.4715 0.3665 0.1567 0.138 Uiso 1 1 calc R
H13B H 0.5441 0.4594 0.1522 0.138 Uiso 1 1 calc R
H13C H 0.4547 0.5007 0.1345 0.138 Uiso 1 1 calc R
C14 C 0.4127(8) 0.4432(10) 0.2560(6) 0.050(3) Uani 1 1 d .
H14 H 0.4054 0.4692 0.2971 0.060 Uiso 1 1 calc R
C15 C 0.2148(9) 0.4936(14) 0.1748(7) 0.069(4) Uani 1 1 d .
H15 H 0.2462 0.5428 0.2016 0.083 Uiso 1 1 calc R
C16 C 0.2183(12) 0.6644(14) 0.1043(9) 0.104(6) Uani 1 1 d .
H16A H 0.2422 0.7058 0.1399 0.157 Uiso 1 1 calc R
H16B H 0.1709 0.7086 0.0897 0.157 Uiso 1 1 calc R
H16C H 0.2574 0.6598 0.0713 0.157 Uiso 1 1 calc R
C17 C 0.1509(16) 0.464(2) 0.0785(10) 0.157(11) Uani 1 1 d .
H17A H 0.1851 0.4483 0.0432 0.235 Uiso 1 1 calc R
H17B H 0.1019 0.5050 0.0643 0.235 Uiso 1 1 calc R
H17C H 0.1369 0.3889 0.0984 0.235 Uiso 1 1 calc R
C18 C 0.1475(14) 0.301(2) 0.4009(11) 0.117(4) Uani 1 1 d U
H18 H 0.1698 0.3780 0.4089 0.140 Uiso 1 1 calc R
C19 C 0.0721(17) 0.358(2) 0.4930(13) 0.173(8) Uani 1 1 d U
H19A H 0.0158 0.3828 0.4908 0.260 Uiso 1 1 calc R
H19B H 0.1067 0.4281 0.4880 0.260 Uiso 1 1 calc R
H19C H 0.0835 0.3209 0.5332 0.260 Uiso 1 1 calc R
C20 C 0.0297(16) 0.180(2) 0.4449(14) 0.192(9) Uani 1 1 d DU
H20A H -0.0243 0.2136 0.4406 0.288 Uiso 1 1 calc R
H20B H 0.0341 0.1349 0.4836 0.288 Uiso 1 1 calc R
H20C H 0.0397 0.1261 0.4102 0.288 Uiso 1 1 calc R
C21 C 0.0864(11) 0.1191(16) 0.2520(9) 0.091(4) Uani 1 1 d U
H21 H 0.0952 0.0776 0.2897 0.109 Uiso 1 1 calc R
C22 C 0.0123(15) 0.092(2) 0.1568(12) 0.152(7) Uani 1 1 d U
H22A H -0.0445 0.1134 0.1528 0.228 Uiso 1 1 calc R
H22B H 0.0230 0.0209 0.1319 0.228 Uiso 1 1 calc R
H22C H 0.0453 0.1586 0.1425 0.228 Uiso 1 1 calc R
C23 C -0.0219(13) -0.026(2) 0.2446(10) 0.134(7) Uani 1 1 d U
H23A H -0.0100 -0.1030 0.2252 0.202 Uiso 1 1 calc R
H23B H -0.0780 -0.0048 0.2363 0.202 Uiso 1 1 calc R
H23C H -0.0126 -0.0321 0.2892 0.202 Uiso 1 1 calc R
C24 C 0.3038(9) 0.1693(13) 0.1422(8) 0.069(4) Uani 1 1 d .
H24 H 0.3202 0.2461 0.1287 0.082 Uiso 1 1 calc R
C25 C 0.3348(15) 0.101(2) 0.0373(9) 0.148(9) Uani 1 1 d .
H25A H 0.3162 0.1793 0.0221 0.222 Uiso 1 1 calc R
H25B H 0.3143 0.0382 0.0100 0.222 Uiso 1 1 calc R
H25C H 0.3935 0.0997 0.0381 0.222 Uiso 1 1 calc R
C26 C 0.2820(14) -0.0366(13) 0.1198(9) 0.123(8) Uani 1 1 d .
H26A H 0.3288 -0.0894 0.1183 0.184 Uiso 1 1 calc R
H26B H 0.2400 -0.0669 0.0918 0.184 Uiso 1 1 calc R
H26C H 0.2618 -0.0344 0.1619 0.184 Uiso 1 1 calc R
Mo1 Mo 0.25033(6) -0.22546(8) 0.36171(4) 0.0376(3) Uani 1 1 d .
N1 N 0.2393(6) -0.5164(8) 0.3179(4) 0.041(2) Uani 1 1 d .
N2 N 0.1259(8) -0.2326(10) 0.2381(6) 0.075(4) Uani 1 1 d .
N3 N 0.1814(10) -0.3821(12) 0.4807(6) 0.098(5) Uani 1 1 d .
N4 N 0.4218(9) -0.3553(12) 0.4143(6) 0.087(4) Uani 1 1 d .
N5 N 0.3210(9) -0.0522(11) 0.4792(6) 0.088(4) Uani 1 1 d .
N6 N 0.3738(8) -0.2347(11) 0.2404(6) 0.076(4) Uani 1 1 d .
N7 N 0.0803(10) -0.1033(14) 0.4076(7) 0.104(5) Uani 1 1 d .
N8 N 0.2608(5) 0.0585(9) 0.3132(4) 0.040(2) Uani 1 1 d .
N9 N 0.0312(8) 0.0678(12) 0.2189(7) 0.084(3) Uani 1 1 d U
N10 N 0.3046(8) 0.0816(12) 0.1013(6) 0.077(4) Uani 1 1 d .
N11 N 0.1942(8) 0.5412(11) 0.1228(6) 0.076(4) Uani 1 1 d .
N12 N 0.4747(6) 0.4867(9) 0.2267(5) 0.052(3) Uani 1 1 d .
N13 N 0.4448(7) 0.2362(9) 0.4297(6) 0.060(3) Uani 1 1 d .
N14 N 0.0873(11) 0.2741(16) 0.4452(8) 0.114(4) Uani 1 1 d DU
O1 O 0.1992(5) 0.3920(8) 0.1949(4) 0.059(2) Uani 1 1 d .
O2 O 0.2837(6) 0.1596(7) 0.1961(4) 0.060(2) Uani 1 1 d .
O3 O 0.1269(6) 0.1986(9) 0.2488(5) 0.078(3) Uani 1 1 d U
O4 O 0.1723(7) 0.2656(9) 0.3655(6) 0.086(3) Uani 1 1 d U
O5 O 0.3529(5) 0.2751(7) 0.3535(4) 0.049(2) Uani 1 1 d .
O6 O 0.3618(5) 0.3692(7) 0.2338(4) 0.053(2) Uani 1 1 d .
Yb1 Yb 0.24917(3) 0.27655(4) 0.27883(2) 0.03527(18) Uani 1 1 d .

loop_
_atom_site_aniso_label
_atom_site_aniso_U_11
_atom_site_aniso_U_22
_atom_site_aniso_U_33
_atom_site_aniso_U_23
_atom_site_aniso_U_13
_atom_site_aniso_U_12
C1 0.117(13) 0.030(7) 0.050(9) 0.013(6) -0.009(8) 0.002(8)
C2 0.088(11) 0.035(8) 0.059(9) -0.003(6) -0.017(8) 0.009(7)
C3 0.049(7) 0.030(7) 0.025(6) 0.013(5) 0.008(5) -0.001(5)
C4 0.057(8) 0.018(6) 0.061(9) 0.009(6) -0.002(6) 0.009(5)
C5 0.075(10) 0.044(8) 0.061(9) -0.008(7) -0.005(7) 0.020(7)
C6 0.048(7) 0.030(7) 0.054(8) 0.001(6) -0.001(6) 0.007(6)
C7 0.068(10) 0.062(10) 0.059(9) 0.004(7) 0.026(7) 0.001(8)
C8 0.095(11) 0.042(8) 0.044(8) 0.011(6) -0.007(7) -0.003(7)
C9 0.150(17) 0.075(11) 0.095(13) 0.027(10) -0.081(12) -0.010(11)
C10 0.079(13) 0.157(19) 0.125(18) 0.030(14) -0.040(12) -0.056(13)
C11 0.050(7) 0.027(6) 0.061(8) 0.001(6) -0.009(6) 0.002(6)
C12 0.055(9) 0.078(11) 0.119(15) -0.018(9) 0.002(9) -0.035(8)
C13 0.098(13) 0.106(14) 0.073(12) -0.017(10) 0.023(10) -0.018(10)
C14 0.065(9) 0.024(7) 0.062(9) 0.004(6) 0.001(7) 0.008(6)
C15 0.078(11) 0.062(10) 0.067(11) 0.000(8) 0.000(8) 0.001(8)
C16 0.162(19) 0.060(10) 0.091(14) 0.015(10) 0.006(12) 0.001(11)
C17 0.20(3) 0.17(2) 0.096(17) 0.042(15) -0.073(17) -0.062(19)
C18 0.115(7) 0.122(7) 0.113(7) 0.002(6) 0.025(6) 0.000(6)
C19 0.178(11) 0.168(11) 0.175(11) -0.012(9) 0.007(9) 0.004(9)
C20 0.192(12) 0.189(11) 0.195(12) -0.004(9) 0.001(9) -0.004(9)
C21 0.077(6) 0.084(6) 0.111(6) -0.002(6) -0.013(6) -0.006(5)
C22 0.147(10) 0.161(10) 0.147(11) 0.002(8) 0.002(8) 0.009(8)
C23 0.126(10) 0.132(10) 0.145(10) 0.014(8) 0.004(8) 0.001(8)
C24 0.083(11) 0.036(8) 0.087(12) 0.010(8) 0.008(9) -0.001(7)
C25 0.19(3) 0.18(2) 0.076(15) 0.018(15) 0.039(15) 0.019(18)
C26 0.22(2) 0.030(9) 0.114(16) 0.003(9) 0.004(15) -0.018(12)
Mo1 0.0542(6) 0.0214(5) 0.0371(6) -0.0002(4) -0.0018(4) 0.0002(5)
N1 0.060(6) 0.010(5) 0.053(6) 0.001(4) 0.004(5) -0.012(4)
N2 0.080(9) 0.065(8) 0.078(9) -0.017(7) -0.034(7) 0.018(6)
N3 0.173(15) 0.069(9) 0.051(9) 0.021(7) 0.004(9) -0.006(9)
N4 0.100(11) 0.072(9) 0.088(10) -0.009(7) -0.050(8) 0.019(8)
N5 0.129(12) 0.075(9) 0.059(9) -0.027(7) -0.010(8) -0.046(8)
N6 0.082(9) 0.074(9) 0.072(9) 0.005(7) 0.022(7) 0.012(7)
N7 0.098(12) 0.114(12) 0.101(12) 0.020(9) 0.029(9) 0.012(9)
N8 0.046(6) 0.033(6) 0.040(6) 0.000(4) -0.001(4) 0.009(4)
N9 0.066(6) 0.085(6) 0.101(6) -0.005(5) -0.016(5) -0.008(5)
N10 0.095(10) 0.085(10) 0.051(8) -0.021(7) 0.022(7) 0.003(7)
N11 0.105(10) 0.067(8) 0.055(8) 0.028(6) -0.012(7) 0.000(7)
N12 0.041(6) 0.042(6) 0.073(8) 0.011(5) 0.016(5) 0.000(5)
N13 0.063(7) 0.036(6) 0.079(8) 0.000(5) -0.030(6) -0.005(5)
N14 0.114(7) 0.121(7) 0.108(7) -0.002(6) 0.033(6) -0.013(6)
O1 0.071(6) 0.042(5) 0.063(6) 0.009(4) -0.010(5) -0.008(5)
O2 0.095(7) 0.041(5) 0.045(6) 0.000(4) 0.010(5) -0.005(5)
O3 0.061(5) 0.060(5) 0.113(6) 0.018(5) -0.011(5) -0.022(4)
O4 0.088(6) 0.081(6) 0.091(6) -0.010(5) 0.057(5) 0.014(5)
O5 0.056(5) 0.034(4) 0.056(5) 0.011(4) -0.013(4) -0.004(4)
O6 0.050(5) 0.046(5) 0.065(6) 0.000(4) 0.012(4) -0.015(4)
Yb1 0.0385(3) 0.0226(3) 0.0447(3) 0.0011(2) 0.00011(19) -0.0026(2)

loop_
_atom_type_symbol
_atom_type_description
_atom_type_scat_dispersion_real
_atom_type_scat_dispersion_imag
_atom_type_scat_source
C C 0.0033 0.0016 'International Tables Vol C Tables 4.2.6.8 and 6.1.1.4'
H H 0.0000 0.0000 'International Tables Vol C Tables 4.2.6.8 and 6.1.1.4'
Mo Mo -1.6832 0.6857 'International Tables Vol C Tables 4.2.6.8 and 6.1.1.4'
N N 0.0061 0.0033 'International Tables Vol C Tables 4.2.6.8 and 6.1.1.4'
O O 0.0106 0.0060 'International Tables Vol C Tables 4.2.6.8 and 6.1.1.4'
Yb Yb -0.3850 5.5486 'International Tables Vol C Tables 4.2.6.8 and 6.1.1.4'

loop_
_geom_angle_atom_site_label_1
_geom_angle_atom_site_label_2
_geom_angle_atom_site_label_3
_geom_angle
_geom_angle_site_symmetry_1
_geom_angle_site_symmetry_3
N3 C1 Mo1 175.6(15) . .
N4 C2 Mo1 177.6(12) . .
N1 C3 Mo1 178.5(10) . .
N6 C4 Mo1 179.4(12) . .
N2 C5 Mo1 177.9(12) . .
N8 C6 Mo1 175.4(11) . .
N7 C7 Mo1 179.1(15) . .
N5 C8 Mo1 178.2(12) . .
N13 C9 H9A 109.5 . .
N13 C9 H9B 109.5 . .
H9A C9 H9B 109.5 . .
N13 C9 H9C 109.5 . .
H9A C9 H9C 109.5 . .
H9B C9 H9C 109.5 . .
N13 C10 H10A 109.5 . .
N13 C10 H10B 109.5 . .
H10A C10 H10B 109.5 . .
N13 C10 H10C 109.5 . .
H10A C10 H10C 109.5 . .
H10B C10 H10C 109.5 . .
O5 C11 N13 124.1(12) . .
O5 C11 H11 118.0 . .
N13 C11 H11 118.0 . .
N12 C12 H12A 109.5 . .
N12 C12 H12B 109.5 . .
H12A C12 H12B 109.5 . .
N12 C12 H12C 109.5 . .
H12A C12 H12C 109.5 . .
H12B C12 H12C 109.5 . .
N12 C13 H13A 109.5 . .
N12 C13 H13B 109.5 . .
H13A C13 H13B 109.5 . .
N12 C13 H13C 109.5 . .
H13A C13 H13C 109.5 . .
H13B C13 H13C 109.5 . .
O6 C14 N12 125.6(13) . .
O6 C14 H14 117.2 . .
N12 C14 H14 117.2 . .
O1 C15 N11 128.9(15) . .
O1 C15 H15 115.6 . .
N11 C15 H15 115.6 . .
N11 C16 H16A 109.5 . .
N11 C16 H16B 109.5 . .
H16A C16 H16B 109.5 . .
N11 C16 H16C 109.5 . .
H16A C16 H16C 109.5 . .
H16B C16 H16C 109.5 . .
N11 C17 H17A 109.5 . .
N11 C17 H17B 109.5 . .
H17A C17 H17B 109.5 . .
N11 C17 H17C 109.5 . .
H17A C17 H17C 109.5 . .
H17B C17 H17C 109.5 . .
O4 C18 N14 139(3) . .
O4 C18 H18 110.3 . .
N14 C18 H18 110.3 . .
N14 C19 H19A 109.5 . .
N14 C19 H19B 109.5 . .
H19A C19 H19B 109.5 . .
N14 C19 H19C 109.5 . .
H19A C19 H19C 109.5 . .
H19B C19 H19C 109.5 . .
N14 C20 H20A 109.5 . .
N14 C20 H20B 109.5 . .
H20A C20 H20B 109.5 . .
N14 C20 H20C 109.5 . .
H20A C20 H20C 109.5 . .
H20B C20 H20C 109.5 . .
O3 C21 N9 138(2) . .
O3 C21 H21 111.0 . .
N9 C21 H21 111.0 . .
N9 C22 H22A 109.5 . .
N9 C22 H22B 109.5 . .
H22A C22 H22B 109.5 . .
N9 C22 H22C 109.5 . .
H22A C22 H22C 109.5 . .
H22B C22 H22C 109.5 . .
N9 C23 H23A 109.5 . .
N9 C23 H23B 109.5 . .
H23A C23 H23B 109.5 . .
N9 C23 H23C 109.5 . .
H23A C23 H23C 109.5 . .
H23B C23 H23C 109.5 . .
O2 C24 N10 125.4(14) . .
O2 C24 H24 117.3 . .
N10 C24 H24 117.3 . .
N10 C25 H25A 109.5 . .
N10 C25 H25B 109.5 . .
H25A C25 H25B 109.5 . .
N10 C25 H25C 109.5 . .
H25A C25 H25C 109.5 . .
H25B C25 H25C 109.5 . .
N10 C26 H26A 109.5 . .
N10 C26 H26B 109.5 . .
H26A C26 H26B 109.5 . .
N10 C26 H26C 109.5 . .
H26A C26 H26C 109.5 . .
H26B C26 H26C 109.5 . .
C7 Mo1 C1 72.0(5) . .
C7 Mo1 C5 73.9(5) . .
C1 Mo1 C5 114.1(6) . .
C7 Mo1 C6 77.2(5) . .
C1 Mo1 C6 141.3(5) . .
C5 Mo1 C6 78.1(5) . .
C7 Mo1 C8 79.6(6) . .
C1 Mo1 C8 79.2(5) . .
C5 Mo1 C8 144.1(5) . .
C6 Mo1 C8 72.6(4) . .
C7 Mo1 C4 142.1(5) . .
C1 Mo1 C4 143.2(5) . .
C5 Mo1 C4 76.4(5) . .
C6 Mo1 C4 74.0(4) . .
C8 Mo1 C4 113.7(5) . .
C7 Mo1 C3 115.6(5) . .
C1 Mo1 C3 72.7(4) . .
C5 Mo1 C3 74.1(4) . .
C6 Mo1 C3 143.8(4) . .
C8 Mo1 C3 140.7(4) . .
C4 Mo1 C3 77.4(4) . .
C7 Mo1 C2 142.2(6) . .
C1 Mo1 C2 78.1(6) . .
C5 Mo1 C2 141.2(5) . .
C6 Mo1 C2 116.3(5) . .
C8 Mo1 C2 72.3(5) . .
C4 Mo1 C2 74.1(5) . .
C3 Mo1 C2 75.4(4) . .
C3 N1 Yb1 172.4(8) . 1_545
C6 N8 Yb1 174.3(9) . .
C21 N9 C22 126.4(18) . .
C21 N9 C23 121.9(17) . .
C22 N9 C23 111.7(16) . .
C24 N10 C26 119.4(14) . .
C24 N10 C25 121.2(15) . .
C26 N10 C25 119.2(14) . .
C15 N11 C17 116.9(14) . .
C15 N11 C16 123.1(15) . .
C17 N11 C16 119.8(14) . .
C14 N12 C12 123.2(13) . .
C14 N12 C13 118.8(12) . .
C12 N12 C13 117.9(12) . .
C11 N13 C10 121.8(12) . .
C11 N13 C9 120.5(12) . .
C10 N13 C9 117.5(12) . .
C19 N14 C20 111(2) . .
C19 N14 C18 118.9(19) . .
C20 N14 C18 129(2) . .
C15 O1 Yb1 133.8(9) . .
C24 O2 Yb1 140.3(9) . .
C21 O3 Yb1 144.6(12) . .
C18 O4 Yb1 151.9(18) . .
C11 O5 Yb1 140.3(8) . .
C14 O6 Yb1 131.1(8) . .
O4 Yb1 O3 73.0(4) . .
O4 Yb1 O2 139.3(4) . .
O3 Yb1 O2 78.3(4) . .
O4 Yb1 O5 81.4(4) . .
O3 Yb1 O5 146.2(3) . .
O2 Yb1 O5 110.0(3) . .
O4 Yb1 O6 144.9(4) . .
O3 Yb1 O6 138.9(4) . .
O2 Yb1 O6 73.5(3) . .
O5 Yb1 O6 73.0(3) . .
O4 Yb1 O1 117.6(4) . .
O3 Yb1 O1 72.0(3) . .
O2 Yb1 O1 78.5(3) . .
O5 Yb1 O1 141.1(3) . .
O6 Yb1 O1 73.5(3) . .
O4 Yb1 N1 74.2(3) . 1_565
O3 Yb1 N1 112.8(3) . 1_565
O2 Yb1 N1 144.9(3) . 1_565
O5 Yb1 N1 79.8(3) . 1_565
O6 Yb1 N1 77.8(3) . 1_565
O1 Yb1 N1 74.3(3) . 1_565
O4 Yb1 N8 75.6(3) . .
O3 Yb1 N8 77.5(3) . .
O2 Yb1 N8 70.5(3) . .
O5 Yb1 N8 75.0(3) . .
O6 Yb1 N8 118.7(3) . .
O1 Yb1 N8 140.1(3) . .
N1 Yb1 N8 143.0(3) 1_565 .

loop_
_geom_bond_atom_site_label_1
_geom_bond_atom_site_label_2
_geom_bond_distance
_geom_bond_site_symmetry_2
C1 N3 1.129(17) .
C1 Mo1 2.146(14) .
C2 N4 1.148(16) .
C2 Mo1 2.172(15) .
C3 N1 1.157(12) .
C3 Mo1 2.169(11) .
C4 N6 1.135(16) .
C4 Mo1 2.169(14) .
C5 N2 1.144(17) .
C5 Mo1 2.152(15) .
C6 N8 1.132(13) .
C6 Mo1 2.154(12) .
C7 N7 1.128(17) .
C7 Mo1 2.121(15) .
C8 N5 1.171(16) .
C8 Mo1 2.158(14) .
C9 N13 1.478(17) .
C9 H9A 0.9600 .
C9 H9B 0.9600 .
C9 H9C 0.9600 .
C10 N13 1.439(18) .
C10 H10A 0.9600 .
C10 H10B 0.9600 .
C10 H10C 0.9600 .
C11 O5 1.230(13) .
C11 N13 1.295(15) .
C11 H11 0.9300 .
C12 N12 1.445(16) .
C12 H12A 0.9600 .
C12 H12B 0.9600 .
C12 H12C 0.9600 .
C13 N12 1.449(18) .
C13 H13A 0.9600 .
C13 H13B 0.9600 .
C13 H13C 0.9600 .
C14 O6 1.248(14) .
C14 N12 1.289(15) .
C14 H14 0.9300 .
C15 O1 1.221(15) .
C15 N11 1.265(17) .
C15 H15 0.9300 .
C16 N11 1.462(18) .
C16 H16A 0.9600 .
C16 H16B 0.9600 .
C16 H16C 0.9600 .
C17 N11 1.44(2) .
C17 H17A 0.9600 .
C17 H17B 0.9600 .
C17 H17C 0.9600 .
C18 O4 0.95(2) .
C18 N14 1.41(2) .
C18 H18 0.9300 .
C19 N14 1.40(3) .
C19 H19A 0.9600 .
C19 H19B 0.9600 .
C19 H19C 0.9600 .
C20 N14 1.399(10) .
C20 H20A 0.9600 .
C20 H20B 0.9600 .
C20 H20C 0.9600 .
C21 O3 1.097(17) .
C21 N9 1.266(19) .
C21 H21 0.9300 .
C22 N9 1.38(2) .
C22 H22A 0.9600 .
C22 H22B 0.9600 .
C22 H22C 0.9600 .
C23 N9 1.46(2) .
C23 H23A 0.9600 .
C23 H23B 0.9600 .
C23 H23C 0.9600 .
C24 O2 1.203(17) .
C24 N10 1.296(18) .
C24 H24 0.9300 .
C25 N10 1.47(2) .
C25 H25A 0.9600 .
C25 H25B 0.9600 .
C25 H25C 0.9600 .
C26 N10 1.405(18) .
C26 H26A 0.9600 .
C26 H26B 0.9600 .
C26 H26C 0.9600 .
N1 Yb1 2.422(9) 1_545
N8 Yb1 2.505(10) .
O1 Yb1 2.324(8) .
O2 Yb1 2.256(9) .
O3 Yb1 2.255(9) .
O4 Yb1 2.252(10) .
O5 Yb1 2.302(8) .
O6 Yb1 2.323(8) .
Yb1 N1 2.422(9) 1_565

loop_
_geom_torsion_atom_site_label_1
_geom_torsion_atom_site_label_2
_geom_torsion_atom_site_label_3
_geom_torsion_atom_site_label_4
_geom_torsion
_geom_torsion_site_symmetry_4
N7 C7 Mo1 C1 -131(92) .
N7 C7 Mo1 C5 -9(92) .
N7 C7 Mo1 C6 72(92) .
N7 C7 Mo1 C8 147(92) .
N7 C7 Mo1 C4 31(92) .
N7 C7 Mo1 C3 -72(92) .
N7 C7 Mo1 C2 -171(100) .
N3 C1 Mo1 C7 45(17) .
N3 C1 Mo1 C5 -18(17) .
N3 C1 Mo1 C6 84(17) .
N3 C1 Mo1 C8 127(17) .
N3 C1 Mo1 C4 -117(17) .
N3 C1 Mo1 C3 -80(17) .
N3 C1 Mo1 C2 -159(17) .
N2 C5 Mo1 C7 -161(40) .
N2 C5 Mo1 C1 -100(40) .
N2 C5 Mo1 C6 119(40) .
N2 C5 Mo1 C8 155(39) .
N2 C5 Mo1 C4 43(40) .
N2 C5 Mo1 C3 -38(40) .
N2 C5 Mo1 C2 1(40) .
N8 C6 Mo1 C7 28(13) .
N8 C6 Mo1 C1 -10(13) .
N8 C6 Mo1 C5 104(13) .
N8 C6 Mo1 C8 -55(13) .
N8 C6 Mo1 C4 -177(100) .
N8 C6 Mo1 C3 144(13) .
N8 C6 Mo1 C2 -115(13) .
N5 C8 Mo1 C7 -103(46) .
N5 C8 Mo1 C1 -176(100) .
N5 C8 Mo1 C5 -60(47) .
N5 C8 Mo1 C6 -23(46) .
N5 C8 Mo1 C4 40(46) .
N5 C8 Mo1 C3 139(46) .
N5 C8 Mo1 C2 103(46) .
N6 C4 Mo1 C7 9(100) .
N6 C4 Mo1 C1 161(100) .
N6 C4 Mo1 C5 48(100) .
N6 C4 Mo1 C6 -33(100) .
N6 C4 Mo1 C8 -95(100) .
N6 C4 Mo1 C3 125(100) .
N6 C4 Mo1 C2 -157(100) .
N1 C3 Mo1 C7 -132(37) .
N1 C3 Mo1 C1 -72(37) .
N1 C3 Mo1 C5 166(37) .
N1 C3 Mo1 C6 125(37) .
N1 C3 Mo1 C8 -26(37) .
N1 C3 Mo1 C4 86(37) .
N1 C3 Mo1 C2 10(37) .
N4 C2 Mo1 C7 118(36) .
N4 C2 Mo1 C1 80(36) .
N4 C2 Mo1 C5 -34(36) .
N4 C2 Mo1 C6 -138(36) .
N4 C2 Mo1 C8 163(36) .
N4 C2 Mo1 C4 -75(36) .
N4 C2 Mo1 C3 5(36) .
Mo1 C3 N1 Yb1 -73(39) 1_545
Mo1 C6 N8 Yb1 -65(19) .
O3 C21 N9 C22 12(4) .
O3 C21 N9 C23 -167(2) .
O2 C24 N10 C26 -1(3) .
O2 C24 N10 C25 -176.4(17) .
O1 C15 N11 C17 -5(3) .
O1 C15 N11 C16 -179.2(15) .
O6 C14 N12 C12 -178.2(13) .
O6 C14 N12 C13 1.2(19) .
O5 C11 N13 C10 -3(2) .
O5 C11 N13 C9 -177.5(14) .
O4 C18 N14 C19 178(3) .
O4 C18 N14 C20 -12(5) .
N11 C15 O1 Yb1 166.9(12) .
N10 C24 O2 Yb1 -165.3(11) .
N9 C21 O3 Yb1 -151.0(18) .
N14 C18 O4 Yb1 165.5(19) .
N13 C11 O5 Yb1 174.6(9) .
N12 C14 O6 Yb1 178.2(8) .
C18 O4 Yb1 O3 -124(4) .
C18 O4 Yb1 O2 -171(4) .
C18 O4 Yb1 O5 78(4) .
C18 O4 Yb1 O6 35(4) .
C18 O4 Yb1 O1 -66(4) .
C18 O4 Yb1 N1 -3(4) 1_565
C18 O4 Yb1 N8 155(4) .
C21 O3 Yb1 O4 -69(2) .
C21 O3 Yb1 O2 82(2) .
C21 O3 Yb1 O5 -26(3) .
C21 O3 Yb1 O6 129(2) .
C21 O3 Yb1 O1 164(2) .
C21 O3 Yb1 N1 -133(2) 1_565
C21 O3 Yb1 N8 10(2) .
C24 O2 Yb1 O4 151.8(15) .
C24 O2 Yb1 O3 106.2(16) .
C24 O2 Yb1 O5 -107.9(16) .
C24 O2 Yb1 O6 -43.5(16) .
C24 O2 Yb1 O1 32.5(16) .
C24 O2 Yb1 N1 -7.0(19) 1_565
C24 O2 Yb1 N8 -173.0(17) .
C11 O5 Yb1 O4 52.6(13) .
C11 O5 Yb1 O3 12.0(16) .
C11 O5 Yb1 O2 -86.9(13) .
C11 O5 Yb1 O6 -151.7(13) .
C11 O5 Yb1 O1 176.6(11) .
C11 O5 Yb1 N1 128.0(13) 1_565
C11 O5 Yb1 N8 -24.6(12) .
C14 O6 Yb1 O4 3.7(13) .
C14 O6 Yb1 O3 152.5(9) .
C14 O6 Yb1 O2 -158.9(11) .
C14 O6 Yb1 O5 -41.3(10) .
C14 O6 Yb1 O1 118.5(10) .
C14 O6 Yb1 N1 41.6(10) 1_565
C14 O6 Yb1 N8 -102.9(10) .
C15 O1 Yb1 O4 102.3(13) .
C15 O1 Yb1 O3 161.1(14) .
C15 O1 Yb1 O2 -117.6(13) .
C15 O1 Yb1 O5 -10.0(15) .
C15 O1 Yb1 O6 -41.6(13) .
C15 O1 Yb1 N1 40.1(13) 1_565
C15 O1 Yb1 N8 -156.9(12) .
C6 N8 Yb1 O4 64(9) .
C6 N8 Yb1 O3 -12(9) .
C6 N8 Yb1 O2 -93(9) .
C6 N8 Yb1 O5 149(9) .
C6 N8 Yb1 O6 -151(9) .
C6 N8 Yb1 O1 -52(9) .
C6 N8 Yb1 N1 100(9) 1_565
